data_7103538
loop_
_publ_author_name
'Ding, Hanfeng'
'Zhang, Yiping'
'Yao, Weijun'
'Xu, Duanjun'
'Ma, Cheng'

_publ_section_title
;
 Thiazepine moiety-controlled regioselective rearrangements of
 7-oxanorbornadiene derivatives.
;
_journal_issue 44
_journal_name_full 'Chemical communications (Cambridge, England)'
_journal_page_first 5797
_journal_page_last 5799
_journal_paper_doi 10.1039/b813371a
_journal_year 2008
_chemical_formula_sum 'C15 H16 Br N O S'
_chemical_formula_weight 338.26
_chemical_name_systematic
;
?
;
_space_group_IT_number 2
_symmetry_cell_setting triclinic
_symmetry_space_group_name_Hall '-P 1'
_symmetry_space_group_name_H-M 'P -1'
_atom_sites_solution_hydrogens geom
_atom_sites_solution_primary direct
_atom_sites_solution_secondary difmap
_audit_creation_method SHELXL-97
_cell_angle_alpha 78.16(3)
_cell_angle_beta 87.74(3)
_cell_angle_gamma 66.38(3)
_cell_formula_units_Z 2
_cell_length_a 6.952(4)
_cell_length_b 7.636(6)
_cell_length_c 15.489(11)
_cell_measurement_reflns_used 2152
_cell_measurement_temperature 293(2)
_cell_measurement_theta_max 23.0
_cell_measurement_theta_min 3.0
_cell_volume 736.4(9)
_diffrn_ambient_temperature 295(2)
_diffrn_detector_area_resol_mean 10.0
_diffrn_measured_fraction_theta_full 0.993
_diffrn_measured_fraction_theta_max 0.993
_diffrn_measurement_device_type 'Rigaku RAXIS-RAPID'
_diffrn_measurement_method \w
_diffrn_radiation_monochromator graphite
_diffrn_radiation_source 'fine-focus sealed tube'
_diffrn_radiation_type MoK\a
_diffrn_radiation_wavelength 0.71073
_diffrn_reflns_av_R_equivalents 0.0244
_diffrn_reflns_av_sigmaI/netI 0.0342
_diffrn_reflns_limit_h_max 8
_diffrn_reflns_limit_h_min -7
_diffrn_reflns_limit_k_max 9
_diffrn_reflns_limit_k_min -9
_diffrn_reflns_limit_l_max 19
_diffrn_reflns_limit_l_min -20
_diffrn_reflns_number 7311
_diffrn_reflns_theta_full 27.48
_diffrn_reflns_theta_max 27.48
_diffrn_reflns_theta_min 3.00
_diffrn_standards_interval_count 0
_diffrn_standards_interval_time 0
_diffrn_standards_number 0
_exptl_absorpt_coefficient_mu 2.924
_exptl_absorpt_correction_T_max 0.692
_exptl_absorpt_correction_T_min 0.526
_exptl_absorpt_correction_type multi-scan
_exptl_absorpt_process_details 'ABSCOR (Higashi, 1995)'
_exptl_crystal_colour colorless
_exptl_crystal_density_diffrn 1.525
_exptl_crystal_density_method 'not measured'
_exptl_crystal_description chunk
_exptl_crystal_F_000 344
_exptl_crystal_size_max 0.35
_exptl_crystal_size_mid 0.19
_exptl_crystal_size_min 0.13
_refine_diff_density_max 0.332
_refine_diff_density_min -0.451
_refine_diff_density_rms 0.060
_refine_ls_extinction_method none
_refine_ls_goodness_of_fit_ref 1.049
_refine_ls_hydrogen_treatment constr
_refine_ls_matrix_type full
_refine_ls_number_parameters 174
_refine_ls_number_reflns 3345
_refine_ls_number_restraints 0
_refine_ls_restrained_S_all 1.049
_refine_ls_R_factor_all 0.0677
_refine_ls_R_factor_gt 0.0392
_refine_ls_shift/su_max 0.001
_refine_ls_shift/su_mean 0.000
_refine_ls_structure_factor_coef Fsqd
_refine_ls_weighting_details 'calc w=1/[\s^2^(Fo^2^)+(0.0349P)^2^+0.3173P] where P=(Fo^2^+2Fc^2^)/3'
_refine_ls_weighting_scheme calc
_refine_ls_wR_factor_gt 0.0798
_refine_ls_wR_factor_ref 0.0917
_reflns_number_gt 2271
_reflns_number_total 3345
_reflns_threshold_expression >2sigma(I)
_cod_data_source_file b813371a.txt
_cod_data_source_block 3a
_cod_database_code 7103538

loop_
_symmetry_equiv_pos_as_xyz
'x, y, z'
'-x, -y, -z'

loop_
_atom_site_label
_atom_site_type_symbol
_atom_site_fract_x
_atom_site_fract_y
_atom_site_fract_z
_atom_site_U_iso_or_equiv
_atom_site_adp_type
_atom_site_occupancy
_atom_site_symmetry_multiplicity
_atom_site_calc_flag
_atom_site_refinement_flags
_atom_site_disorder_assembly
_atom_site_disorder_group
Br Br -0.27238(6) 0.21059(5) 0.47791(3) 0.07538(16) Uani 1 1 d . . .
S1 S 0.54898(11) 0.64500(10) 0.08264(5) 0.04910(19) Uani 1 1 d . . .
N1 N 0.5320(3) 0.8596(3) 0.19021(14) 0.0435(5) Uani 1 1 d . . .
O1 O 0.3038(3) 0.4610(3) 0.14516(14) 0.0620(5) Uani 1 1 d . . .
C1 C -0.1026(4) 0.2984(4) 0.3970(2) 0.0507(7) Uani 1 1 d . . .
C2 C 0.0515(5) 0.3418(4) 0.4291(2) 0.0561(7) Uani 1 1 d . . .
H008 H 0.0777 0.3198 0.4896 0.067 Uiso 1 1 calc R . .
C3 C 0.1666(5) 0.4184(4) 0.37045(19) 0.0518(7) Uani 1 1 d . . .
H010 H 0.2677 0.4515 0.3920 0.062 Uiso 1 1 calc R . .
C4 C 0.1344(4) 0.4466(4) 0.28044(18) 0.0437(6) Uani 1 1 d . . .
C5 C -0.0163(4) 0.3939(4) 0.24950(19) 0.0481(7) Uani 1 1 d . . .
H1 H -0.0356 0.4067 0.1891 0.058 Uiso 1 1 calc R . .
C6 C -0.1368(4) 0.3233(4) 0.3072(2) 0.0531(7) Uani 1 1 d . . .
H017 H -0.2401 0.2925 0.2859 0.064 Uiso 1 1 calc R . .
C7 C 0.2604(4) 0.5235(4) 0.21481(19) 0.0472(6) Uani 1 1 d . . .
C8 C 0.3287(4) 0.6618(4) 0.23488(19) 0.0470(6) Uani 1 1 d . . .
H99 H 0.2877 0.7095 0.2863 0.056 Uiso 1 1 calc R . .
C9 C 0.4566(4) 0.7271(4) 0.17853(18) 0.0438(6) Uani 1 1 d . . .
C10 C 0.4736(5) 0.9604(4) 0.2643(2) 0.0532(7) Uani 1 1 d . . .
H00A H 0.3313 0.9775 0.2794 0.064 Uiso 1 1 calc R . .
H00B H 0.4754 1.0891 0.2461 0.064 Uiso 1 1 calc R . .
C11 C 0.6177(6) 0.8518(5) 0.3444(2) 0.0667(9) Uani 1 1 d . . .
H01D H 0.6122 0.7264 0.3642 0.100 Uiso 1 1 calc R . .
H01E H 0.5746 0.9249 0.3904 0.100 Uiso 1 1 calc R . .
H01F H 0.7589 0.8346 0.3299 0.100 Uiso 1 1 calc R . .
C12 C 0.6688(4) 0.8913(4) 0.12603(19) 0.0468(6) Uani 1 1 d . . .
C13 C 0.6960(4) 0.7872(4) 0.06413(19) 0.0476(6) Uani 1 1 d . . .
C14 C 0.7677(5) 1.0309(5) 0.1319(2) 0.0611(8) Uani 1 1 d . . .
H01A H 0.8558 1.0358 0.0830 0.092 Uiso 1 1 calc R . .
H01B H 0.8510 0.9875 0.1862 0.092 Uiso 1 1 calc R . .
H01C H 0.6597 1.1587 0.1304 0.092 Uiso 1 1 calc R . .
C15 C 0.8316(5) 0.7794(5) -0.0134(2) 0.0615(8) Uani 1 1 d . . .
H01G H 0.8189 0.6910 -0.0465 0.092 Uiso 1 1 calc R . .
H01H H 0.9754 0.7349 0.0069 0.092 Uiso 1 1 calc R . .
H01I H 0.7878 0.9075 -0.0503 0.092 Uiso 1 1 calc R . .

loop_
_atom_site_aniso_label
_atom_site_aniso_U_11
_atom_site_aniso_U_22
_atom_site_aniso_U_33
_atom_site_aniso_U_23
_atom_site_aniso_U_13
_atom_site_aniso_U_12
Br 0.0681(2) 0.0758(3) 0.0853(3) -0.00591(19) 0.01285(18) -0.03797(19)
S1 0.0570(4) 0.0460(4) 0.0473(4) -0.0099(3) -0.0007(3) -0.0233(3)
N1 0.0495(12) 0.0341(11) 0.0479(13) -0.0082(10) -0.0008(10) -0.0177(10)
O1 0.0741(14) 0.0679(14) 0.0609(13) -0.0268(11) 0.0140(11) -0.0405(12)
C1 0.0470(15) 0.0384(15) 0.0640(19) -0.0063(13) 0.0005(14) -0.0163(12)
C2 0.0624(18) 0.0513(18) 0.0541(18) -0.0050(14) -0.0054(14) -0.0245(15)
C3 0.0549(16) 0.0523(17) 0.0538(17) -0.0088(14) -0.0065(14) -0.0276(14)
C4 0.0414(14) 0.0337(14) 0.0534(16) -0.0103(12) -0.0019(12) -0.0114(11)
C5 0.0454(15) 0.0468(16) 0.0527(16) -0.0140(13) -0.0048(13) -0.0166(13)
C6 0.0447(15) 0.0464(16) 0.073(2) -0.0169(14) -0.0038(14) -0.0203(13)
C7 0.0440(15) 0.0398(15) 0.0553(18) -0.0079(13) -0.0026(13) -0.0148(12)
C8 0.0510(15) 0.0395(15) 0.0510(16) -0.0119(12) 0.0008(13) -0.0172(12)
C9 0.0471(14) 0.0323(13) 0.0492(16) -0.0060(12) -0.0043(12) -0.0136(11)
C10 0.0611(17) 0.0378(15) 0.0643(19) -0.0179(14) 0.0112(15) -0.0208(13)
C11 0.082(2) 0.072(2) 0.0516(18) -0.0238(16) 0.0027(17) -0.0319(19)
C12 0.0500(15) 0.0375(14) 0.0501(16) -0.0030(12) -0.0018(13) -0.0174(12)
C13 0.0496(16) 0.0409(15) 0.0493(16) -0.0034(13) -0.0013(13) -0.0177(12)
C14 0.072(2) 0.0563(19) 0.066(2) -0.0123(16) 0.0052(16) -0.0373(16)
C15 0.070(2) 0.060(2) 0.0573(19) -0.0093(15) 0.0077(16) -0.0306(16)

loop_
_atom_type_symbol
_atom_type_description
_atom_type_scat_dispersion_real
_atom_type_scat_dispersion_imag
_atom_type_scat_source
C C 0.0033 0.0016 'International Tables Vol C Tables 4.2.6.8 and 6.1.1.4'
H H 0.0000 0.0000 'International Tables Vol C Tables 4.2.6.8 and 6.1.1.4'
N N 0.0061 0.0033 'International Tables Vol C Tables 4.2.6.8 and 6.1.1.4'
O O 0.0106 0.0060 'International Tables Vol C Tables 4.2.6.8 and 6.1.1.4'
Br Br -0.2901 2.4595 'International Tables Vol C Tables 4.2.6.8 and 6.1.1.4'
S S 0.1246 0.1234 'International Tables Vol C Tables 4.2.6.8 and 6.1.1.4'

loop_
_geom_angle_atom_site_label_1
_geom_angle_atom_site_label_2
_geom_angle_atom_site_label_3
_geom_angle
_geom_angle_site_symmetry_1
_geom_angle_site_symmetry_3
_geom_angle_publ_flag
C9 S1 C13 91.20(13) . . ?
C9 N1 C12 114.6(2) . . ?
C9 N1 C10 122.2(2) . . ?
C12 N1 C10 123.3(2) . . ?
C2 C1 C6 120.7(3) . . ?
C2 C1 Br 118.9(2) . . ?
C6 C1 Br 120.4(2) . . ?
C1 C2 C3 119.4(3) . . ?
C1 C2 H008 120.3 . . ?
C3 C2 H008 120.3 . . ?
C4 C3 C2 121.2(3) . . ?
C4 C3 H010 119.4 . . ?
C2 C3 H010 119.4 . . ?
C3 C4 C5 118.5(3) . . ?
C3 C4 C7 122.8(2) . . ?
C5 C4 C7 118.7(3) . . ?
C6 C5 C4 120.9(3) . . ?
C6 C5 H1 119.6 . . ?
C4 C5 H1 119.6 . . ?
C5 C6 C1 119.3(3) . . ?
C5 C6 H017 120.3 . . ?
C1 C6 H017 120.3 . . ?
O1 C7 C8 122.4(3) . . ?
O1 C7 C4 119.0(2) . . ?
C8 C7 C4 118.6(3) . . ?
C9 C8 C7 120.4(3) . . ?
C9 C8 H99 119.8 . . ?
C7 C8 H99 119.8 . . ?
N1 C9 C8 126.0(3) . . ?
N1 C9 S1 109.8(2) . . ?
C8 C9 S1 124.2(2) . . ?
N1 C10 C11 112.8(2) . . ?
N1 C10 H00A 109.0 . . ?
C11 C10 H00A 109.0 . . ?
N1 C10 H00B 109.0 . . ?
C11 C10 H00B 109.0 . . ?
H00A C10 H00B 107.8 . . ?
C10 C11 H01D 109.5 . . ?
C10 C11 H01E 109.5 . . ?
H01D C11 H01E 109.5 . . ?
C10 C11 H01F 109.5 . . ?
H01D C11 H01F 109.5 . . ?
H01E C11 H01F 109.5 . . ?
C13 C12 N1 113.0(2) . . ?
C13 C12 C14 126.8(3) . . ?
N1 C12 C14 120.2(3) . . ?
C12 C13 C15 128.5(3) . . ?
C12 C13 S1 111.4(2) . . ?
C15 C13 S1 120.1(2) . . ?
C12 C14 H01A 109.5 . . ?
C12 C14 H01B 109.5 . . ?
H01A C14 H01B 109.5 . . ?
C12 C14 H01C 109.5 . . ?
H01A C14 H01C 109.5 . . ?
H01B C14 H01C 109.5 . . ?
C13 C15 H01G 109.5 . . ?
C13 C15 H01H 109.5 . . ?
H01G C15 H01H 109.5 . . ?
C13 C15 H01I 109.5 . . ?
H01G C15 H01I 109.5 . . ?
H01H C15 H01I 109.5 . . ?

loop_
_geom_bond_atom_site_label_1
_geom_bond_atom_site_label_2
_geom_bond_distance
_geom_bond_site_symmetry_2
_geom_bond_publ_flag
Br C1 1.893(3) . ?
S1 C9 1.731(3) . ?
S1 C13 1.745(3) . ?
N1 C9 1.356(3) . ?
N1 C12 1.401(4) . ?
N1 C10 1.466(4) . ?
O1 C7 1.246(3) . ?
C1 C2 1.378(4) . ?
C1 C6 1.382(4) . ?
C2 C3 1.381(4) . ?
C2 H008 0.9300 . ?
C3 C4 1.379(4) . ?
C3 H010 0.9300 . ?
C4 C5 1.395(4) . ?
C4 C7 1.498(4) . ?
C5 C6 1.377(4) . ?
C5 H1 0.9300 . ?
C6 H017 0.9300 . ?
C7 C8 1.409(4) . ?
C8 C9 1.384(4) . ?
C8 H99 0.9300 . ?
C10 C11 1.497(4) . ?
C10 H00A 0.9700 . ?
C10 H00B 0.9700 . ?
C11 H01D 0.9600 . ?
C11 H01E 0.9600 . ?
C11 H01F 0.9600 . ?
C12 C13 1.329(4) . ?
C12 C14 1.500(4) . ?
C13 C15 1.493(4) . ?
C14 H01A 0.9600 . ?
C14 H01B 0.9600 . ?
C14 H01C 0.9600 . ?
C15 H01G 0.9600 . ?
C15 H01H 0.9600 . ?
C15 H01I 0.9600 . ?

loop_
_cod_related_entry_id
_cod_related_entry_database
_cod_related_entry_code
1 ChemSpider 30653076
